data_1541710
loop_
_publ_author_name
'Mayer, M.'
'de Roy, A.'
'Perez, G.'

_publ_section_title
;
 Etude structurale de la phase Na1-x Zn2-x Ti2+x O6+x F1-x
;
_journal_name_full 'Revue de Chimie Minerale'
_journal_page_first 540
_journal_page_last 548
_journal_volume 13
_journal_year 1976
_chemical_formula_sum 'F0.76 Na0.76 O6.24 Ti2.24 Zn1.76'
_chemical_name_systematic 'Na.76 Zn1.76 Ti2.24 O6.24 F.76'
_space_group_IT_number 69
_symmetry_space_group_name_Hall '-F 2 2'
_symmetry_space_group_name_H-M 'F m m m'
_cell_angle_alpha 90
_cell_angle_beta 90
_cell_angle_gamma 90
_cell_formula_units_Z 8
_cell_length_a 5.752
_cell_length_b 11.294
_cell_length_c 16.689
_cell_volume 1084.169
_citation_journal_id_ASTM RVCMA8
_cod_data_source_file Mayer_RVCMA8_1976_749.cif
_cod_data_source_block F0.76Na0.76O6.24Ti2.24Zn1.76
_cod_database_code 1541710

loop_
_symmetry_equiv_pos_as_xyz
x,y,z
-x,-y,z
x,-y,-z
-x,y,-z
-x,-y,-z
x,y,-z
-x,y,z
x,-y,z
x,y+1/2,z+1/2
-x,-y+1/2,z+1/2
x,-y+1/2,-z+1/2
-x,y+1/2,-z+1/2
-x,-y+1/2,-z+1/2
x,y+1/2,-z+1/2
-x,y+1/2,z+1/2
x,-y+1/2,z+1/2
x+1/2,y,z+1/2
-x+1/2,-y,z+1/2
x+1/2,-y,-z+1/2
-x+1/2,y,-z+1/2
-x+1/2,-y,-z+1/2
x+1/2,y,-z+1/2
-x+1/2,y,z+1/2
x+1/2,-y,z+1/2
x+1/2,y+1/2,z
-x+1/2,-y+1/2,z
x+1/2,-y+1/2,-z
-x+1/2,y+1/2,-z
-x+1/2,-y+1/2,-z
x+1/2,y+1/2,-z
-x+1/2,y+1/2,z
x+1/2,-y+1/2,z

loop_
_atom_site_label
_atom_site_type_symbol
_atom_site_fract_x
_atom_site_fract_y
_atom_site_fract_z
_atom_site_occupancy
_atom_site_U_iso_or_equiv
Ti2 Ti+4 0 0 0.1845 0.27 0.0
O4 O-2 0.5 0.1656 0 0.89 0.0
O3 O-2 0.2767 0 0.1051 0.89 0.0
Zn3 Zn+2 0.5 0.1308 0.1082 0.35 0.0
F3 F-1 0.2767 0 0.1051 0.11 0.0
F1 F-1 0.25 0.25 0.1292 0.11 0.0
Ti3 Ti+4 0.5 0.1308 0.1082 0.65 0.0
Zn1 Zn+2 0.25 0.25 0.25 0.33 0.0
Ti1 Ti+4 0.25 0.25 0.25 0.67 0.0
O1 O-2 0.25 0.25 0.1282 0.89 0.0
Zn2 Zn+2 0 0 0.1845 0.73 0.0
F4 F-1 0.5 0.1656 0 0.11 0.0
O2 O-2 0 0.133 0.2668 0.89 0.0
F2 F-1 0 0.133 0.2668 0.11 0.0
Na1 Na+1 0 0.1313 0 0.76 0.0
